data_7240597
loop_
_publ_author_name
'Arshad, Nasima'
'Rafiq, Mamoona'
'Ujan, Rabail'
'Saeed, Aamer'
'Farooqi, Shahid I.'
'Perveen, Fouzia'
'Channar, Pervaiz Ali'
'Ashraf, Saba'
'Abbas, Qamar'
'Ahmed, Ashfaq'
'Hokelek, Tuncer'
'Kaur, Manpreet'
'Jasinski, Jerry P.'

_publ_section_title
;
 Synthesis, X-ray crystal structure elucidation and Hirshfeld surface
 analysis of
 N-((4-(1H-benzo[d]imidazole-2-yl)phenyl)carbamothioyl)benzamide:
 investigations for elastase inhibition, antioxidant and DNA binding
 potentials for biological applications
;
_journal_issue 35
_journal_name_full 'RSC Advances'
_journal_page_first 20837
_journal_page_last 20851
_journal_paper_doi 10.1039/D0RA02501A
_journal_volume 10
_journal_year 2020
_chemical_formula_moiety 'C21 H16 N4 O S, H2 O'
_chemical_formula_sum 'C21 H18 N4 O2 S'
_chemical_formula_weight 390.45
_space_group_crystal_system monoclinic
_space_group_IT_number 14
_space_group_name_Hall '-P 2yn'
_space_group_name_H-M_alt 'P 1 21/n 1'
_atom_sites_solution_hydrogens mixed
_atom_sites_solution_primary dual
_audit_creation_date 2018-08-02
_audit_creation_method
;
Olex2 1.2
(compiled 2018.05.29 svn.r3508 for OlexSys, GUI svn.r5506)
;
_audit_update_record
;
2020-02-25 deposited with the CCDC.	2020-05-27 downloaded from the CCDC.
;
_cell_angle_alpha 90
_cell_angle_beta 100.235(4)
_cell_angle_gamma 90
_cell_formula_units_Z 4
_cell_length_a 6.9104(3)
_cell_length_b 19.6432(7)
_cell_length_c 14.0505(5)
_cell_measurement_reflns_used 2815
_cell_measurement_temperature 173(2)
_cell_measurement_theta_max 31.5460
_cell_measurement_theta_min 3.1490
_cell_volume 1876.90(13)
_computing_cell_refinement 'CrysAlisPro 1.171.38.46 (Rigaku OD, 2015)'
_computing_data_collection 'CrysAlisPro 1.171.38.46 (Rigaku OD, 2015)'
_computing_data_reduction 'CrysAlisPro 1.171.38.46 (Rigaku OD, 2015)'
_computing_molecular_graphics 'Olex2 (Dolomanov et al., 2009)'
_computing_publication_material 'Olex2 (Dolomanov et al., 2009)'
_computing_structure_refinement 'ShelXL (Sheldrick, 2015)'
_computing_structure_solution 'ShelXT (Sheldrick, 2015)'
_diffrn_ambient_temperature 173(2)
_diffrn_detector 'CCD plate'
_diffrn_detector_area_resol_mean 16.0416
_diffrn_detector_type Eos
_diffrn_measured_fraction_theta_full 0.997
_diffrn_measured_fraction_theta_max 0.894
_diffrn_measurement_details
;
List of Runs (angles in degrees, time in seconds):

  # Type    Start    End  Width  t~exp~   \w     \q     \k     \f   Frames
#--------------------------------------------------------------------------
  1  \w     -1.00  89.00   1.00    9.23    --   25.99  77.00 120.00   90
  2  \w    -28.00  41.00   1.00    9.23    --   25.99 -57.00 -90.00   69
  3  \w    -41.00  53.00   1.00    9.23    --   25.99 -77.00   0.00   94
;
_diffrn_measurement_device 'four-circle diffractometer'
_diffrn_measurement_device_type 'Rigaku Oxford Diffraction'
_diffrn_measurement_method '\w scans'
_diffrn_orient_matrix_type 'CrysAlisPro convention (1999,Acta A55,543-557)'
_diffrn_orient_matrix_UB_11 0.1035015000
_diffrn_orient_matrix_UB_12 -0.0000697000
_diffrn_orient_matrix_UB_13 0.0024391000
_diffrn_orient_matrix_UB_21 -0.0114554000
_diffrn_orient_matrix_UB_22 -0.0201318000
_diffrn_orient_matrix_UB_23 -0.0425256000
_diffrn_orient_matrix_UB_31 -0.0074701000
_diffrn_orient_matrix_UB_32 0.0299479000
_diffrn_orient_matrix_UB_33 -0.0285526000
_diffrn_radiation_monochromator graphite
_diffrn_radiation_probe x-ray
_diffrn_radiation_type MoK\a
_diffrn_radiation_wavelength 0.71073
_diffrn_reflns_av_R_equivalents 0.0244
_diffrn_reflns_av_unetI/netI 0.0405
_diffrn_reflns_Laue_measured_fraction_full 0.997
_diffrn_reflns_Laue_measured_fraction_max 0.894
_diffrn_reflns_limit_h_max 10
_diffrn_reflns_limit_h_min -6
_diffrn_reflns_limit_k_max 29
_diffrn_reflns_limit_k_min -24
_diffrn_reflns_limit_l_max 21
_diffrn_reflns_limit_l_min -18
_diffrn_reflns_number 12574
_diffrn_reflns_point_group_measured_fraction_full 0.997
_diffrn_reflns_point_group_measured_fraction_max 0.894
_diffrn_reflns_theta_full 25.242
_diffrn_reflns_theta_max 32.705
_diffrn_reflns_theta_min 2.544
_diffrn_source 'fine-focus sealed X-ray tube'
_diffrn_source_type 'Enhance (Mo) X-ray Source'
_exptl_absorpt_coefficient_mu 0.198
_exptl_absorpt_correction_T_max 1.00000
_exptl_absorpt_correction_T_min 0.71219
_exptl_absorpt_correction_type multi-scan
_exptl_absorpt_process_details
;
CrysAlisPro 1.171.38.46 (Rigaku Oxford Diffraction, 2015)
Empirical absorption correction using spherical harmonics,
 implemented in SCALE3 ABSPACK scaling algorithm.
;
_exptl_crystal_colour orange
_exptl_crystal_colour_primary orange
_exptl_crystal_density_diffrn 1.382
_exptl_crystal_description prism
_exptl_crystal_F_000 816
_exptl_crystal_size_max 0.54
_exptl_crystal_size_mid 0.14
_exptl_crystal_size_min 0.12
_refine_diff_density_max 0.379
_refine_diff_density_min -0.408
_refine_diff_density_rms 0.058
_refine_ls_extinction_method none
_refine_ls_goodness_of_fit_ref 1.027
_refine_ls_hydrogen_treatment constr
_refine_ls_matrix_type full
_refine_ls_number_parameters 256
_refine_ls_number_reflns 6185
_refine_ls_number_restraints 0
_refine_ls_restrained_S_all 1.027
_refine_ls_R_factor_all 0.0856
_refine_ls_R_factor_gt 0.0570
_refine_ls_shift/su_max 0.001
_refine_ls_shift/su_mean 0.000
_refine_ls_structure_factor_coef Fsqd
_refine_ls_weighting_details 'w=1/[\s^2^(Fo^2^)+(0.1000P)^2^] where P=(Fo^2^+2Fc^2^)/3'
_refine_ls_weighting_scheme calc
_refine_ls_wR_factor_gt 0.1497
_refine_ls_wR_factor_ref 0.1744
_reflns_Friedel_coverage 0.000
_reflns_number_gt 4364
_reflns_number_total 6185
_reflns_threshold_expression 'I > 2\s(I)'
_cod_data_source_file d0ra02501a2.cif
_cod_data_source_block as-tubc
_cod_depositor_comments 'Adding full bibliography for 7240597.cif.'
_cod_database_code 7240597
_shelx_shelxl_version_number 2018/1
_chemical_oxdiff_formula 'C21 H16 S1 N4 O1'
_chemical_oxdiff_usercomment 'Saeed's AS-TUBC'
_shelx_space_group_comment
;
The symmetry employed for this shelxl refinement is uniquely defined
by the following loop, which should always be used as a source of
symmetry information in preference to the above space-group names.
They are only intended as comments.
;
_shelx_estimated_absorpt_t_max 0.977
_shelx_estimated_absorpt_t_min 0.901
_reflns_odcompleteness_completeness 99.92
_reflns_odcompleteness_iscentric 1
_reflns_odcompleteness_theta 30.44
_olex2_refinement_description
;
1. Fixed Uiso
 At 1.2 times of:
  All C(H) groups, All N(H) groups
 At 1.5 times of:
  All O(H,H) groups
2.a Free rotating group:
 O1W(H1WA,H1WB)
2.b Aromatic/amide H refined with riding coordinates:
 N1(H1), N2(H2), N4(H4), C4(H4A), C5(H5), C6(H6), C7(H7), C8(H8), C10(H10),
 C11(H11), C13(H13), C14(H14), C17(H17), C18(H18), C19(H19), C20(H20)
;
_olex2_exptl_crystal_mounting_method 'POLYMER LOOP'
_olex2_submission_special_instructions 'No special instructions were received'
_oxdiff_exptl_absorpt_empirical_details
;
Empirical correction (ABSPACK) includes:
- Absorption correction using spherical harmonics
- Frame scaling
;
_oxdiff_exptl_absorpt_empirical_full_max 1.357
_oxdiff_exptl_absorpt_empirical_full_min 0.632

loop_
_space_group_symop_operation_xyz
'x, y, z'
'-x+1/2, y+1/2, -z+1/2'
'-x, -y, -z'
'x-1/2, -y-1/2, z-1/2'

loop_
_atom_site_label
_atom_site_type_symbol
_atom_site_fract_x
_atom_site_fract_y
_atom_site_fract_z
_atom_site_U_iso_or_equiv
_atom_site_adp_type
_atom_site_occupancy
_atom_site_site_symmetry_order
_atom_site_calc_flag
_atom_site_refinement_flags_posn
_atom_site_refinement_flags_adp
_atom_site_refinement_flags_occupancy
_atom_site_disorder_assembly
_atom_site_disorder_group
S1 S 0.24701(9) 0.55721(2) 0.26019(3) 0.04953(18) Uani 1 1 d . . . . .
O1 O 0.2766(2) 0.66905(6) 0.54542(9) 0.0411(3) Uani 1 1 d . . . . .
N1 N 0.2588(2) 0.65860(6) 0.38290(10) 0.0320(3) Uani 1 1 d . . . . .
H1 H 0.254256 0.682553 0.329623 0.038 Uiso 1 1 calc R . . . .
N2 N 0.2436(2) 0.55382(6) 0.45193(10) 0.0287(3) Uani 1 1 d . . . . .
H2 H 0.244565 0.579698 0.503131 0.034 Uiso 1 1 calc R . . . .
N3 N 0.2662(2) 0.25570(6) 0.64993(9) 0.0278(3) Uani 1 1 d . . . . .
N4 N 0.17082(19) 0.22433(6) 0.49614(8) 0.0236(3) Uani 1 1 d . . . . .
H4 H 0.135392 0.227773 0.432999 0.028 Uiso 1 1 calc R . . . .
C1 C 0.2484(2) 0.58831(8) 0.37041(11) 0.0295(3) Uani 1 1 d . . . . .
C2 C 0.2752(2) 0.69586(8) 0.46684(12) 0.0306(3) Uani 1 1 d . . . . .
C3 C 0.2918(2) 0.77095(8) 0.45661(13) 0.0321(3) Uani 1 1 d . . . . .
C4 C 0.2417(3) 0.80445(8) 0.36865(15) 0.0399(4) Uani 1 1 d . . . . .
H4A H 0.193726 0.779442 0.311438 0.048 Uiso 1 1 calc R . . . .
C5 C 0.2620(3) 0.87486(9) 0.36470(18) 0.0491(5) Uani 1 1 d . . . . .
H5 H 0.227724 0.898071 0.304759 0.059 Uiso 1 1 calc R . . . .
C6 C 0.3316(3) 0.91065(9) 0.44762(19) 0.0517(5) Uani 1 1 d . . . . .
H6 H 0.346914 0.958616 0.444545 0.062 Uiso 1 1 calc R . . . .
C7 C 0.3794(3) 0.87795(10) 0.53478(19) 0.0539(6) Uani 1 1 d . . . . .
H7 H 0.427219 0.903286 0.591694 0.065 Uiso 1 1 calc R . . . .
C8 C 0.3580(3) 0.80776(9) 0.54002(16) 0.0434(4) Uani 1 1 d . . . . .
H8 H 0.388640 0.785152 0.600600 0.052 Uiso 1 1 calc R . . . .
C9 C 0.2372(2) 0.48348(7) 0.47063(10) 0.0254(3) Uani 1 1 d . . . . .
C10 C 0.2010(3) 0.43250(8) 0.40217(12) 0.0387(4) Uani 1 1 d . . . . .
H10 H 0.178357 0.443455 0.335252 0.046 Uiso 1 1 calc R . . . .
C11 C 0.1980(3) 0.36535(8) 0.43155(11) 0.0357(4) Uani 1 1 d . . . . .
H11 H 0.177153 0.330515 0.383935 0.043 Uiso 1 1 calc R . . . .
C12 C 0.2244(2) 0.34741(7) 0.52826(10) 0.0237(3) Uani 1 1 d . . . . .
C13 C 0.2557(3) 0.39948(8) 0.59628(11) 0.0311(3) Uani 1 1 d . . . . .
H13 H 0.271752 0.388841 0.663178 0.037 Uiso 1 1 calc R . . . .
C14 C 0.2638(3) 0.46609(8) 0.56776(11) 0.0313(3) Uani 1 1 d . . . . .
H14 H 0.287883 0.500882 0.615359 0.038 Uiso 1 1 calc R . . . .
C15 C 0.2204(2) 0.27662(7) 0.55922(10) 0.0229(3) Uani 1 1 d . . . . .
C16 C 0.1862(2) 0.16527(7) 0.54895(10) 0.0242(3) Uani 1 1 d . . . . .
C17 C 0.1563(2) 0.09752(7) 0.52198(11) 0.0293(3) Uani 1 1 d . . . . .
H17 H 0.116050 0.084539 0.456312 0.035 Uiso 1 1 calc R . . . .
C18 C 0.1881(3) 0.05005(8) 0.59546(13) 0.0369(4) Uani 1 1 d . . . . .
H18 H 0.168833 0.003143 0.580199 0.044 Uiso 1 1 calc R . . . .
C19 C 0.2478(3) 0.06944(9) 0.69166(13) 0.0407(4) Uani 1 1 d . . . . .
H19 H 0.269762 0.035279 0.740246 0.049 Uiso 1 1 calc R . . . .
C20 C 0.2761(3) 0.13689(9) 0.71838(12) 0.0385(4) Uani 1 1 d . . . . .
H20 H 0.314656 0.149623 0.784248 0.046 Uiso 1 1 calc R . . . .
C21 C 0.2459(2) 0.18544(7) 0.64524(10) 0.0269(3) Uani 1 1 d . . . . .
O1W O 0.5727(2) 0.29592(6) 0.79534(8) 0.0399(3) Uani 1 1 d . . . . .
H1WA H 0.589380 0.339715 0.792197 0.060 Uiso 1 1 d G . . . .
H1WB H 0.460830 0.288304 0.757452 0.060 Uiso 1 1 d G . . . .

loop_
_atom_site_aniso_label
_atom_site_aniso_U_11
_atom_site_aniso_U_22
_atom_site_aniso_U_33
_atom_site_aniso_U_23
_atom_site_aniso_U_13
_atom_site_aniso_U_12
S1 0.0911(4) 0.0305(2) 0.0233(2) 0.00142(15) 0.0001(2) -0.0167(2)
O1 0.0612(9) 0.0296(6) 0.0359(7) 0.0006(5) 0.0177(6) 0.0023(5)
N1 0.0397(8) 0.0227(6) 0.0327(7) 0.0037(5) 0.0036(5) -0.0020(5)
N2 0.0380(8) 0.0213(6) 0.0275(6) 0.0017(5) 0.0077(5) 0.0006(5)
N3 0.0374(7) 0.0249(6) 0.0202(5) 0.0013(4) 0.0025(5) 0.0014(5)
N4 0.0299(6) 0.0231(6) 0.0175(5) 0.0021(4) 0.0029(4) 0.0004(5)
C1 0.0329(8) 0.0248(7) 0.0289(7) 0.0039(6) 0.0002(6) -0.0032(6)
C2 0.0302(8) 0.0256(7) 0.0373(8) 0.0012(6) 0.0097(6) 0.0013(6)
C3 0.0273(8) 0.0255(7) 0.0459(9) 0.0008(6) 0.0133(7) 0.0028(6)
C4 0.0476(11) 0.0273(8) 0.0503(10) 0.0048(7) 0.0241(8) 0.0054(7)
C5 0.0546(12) 0.0300(8) 0.0712(14) 0.0107(9) 0.0345(11) 0.0081(8)
C6 0.0439(11) 0.0252(8) 0.0920(17) -0.0034(9) 0.0283(11) 0.0006(8)
C7 0.0401(11) 0.0339(9) 0.0846(17) -0.0175(10) 0.0024(10) -0.0004(8)
C8 0.0373(10) 0.0332(9) 0.0568(12) -0.0055(8) 0.0005(8) 0.0026(7)
C9 0.0289(8) 0.0211(6) 0.0267(7) 0.0015(5) 0.0061(5) 0.0004(5)
C10 0.0675(13) 0.0261(7) 0.0217(7) 0.0012(6) 0.0053(7) -0.0054(7)
C11 0.0611(12) 0.0243(7) 0.0210(7) -0.0011(5) 0.0054(7) -0.0055(7)
C12 0.0268(7) 0.0225(6) 0.0212(6) 0.0010(5) 0.0029(5) 0.0022(5)
C13 0.0466(10) 0.0256(7) 0.0205(6) 0.0010(5) 0.0042(6) 0.0035(6)
C14 0.0471(10) 0.0233(7) 0.0233(7) -0.0014(5) 0.0061(6) 0.0044(6)
C15 0.0262(7) 0.0231(6) 0.0194(6) 0.0003(5) 0.0035(5) 0.0018(5)
C16 0.0265(7) 0.0241(7) 0.0225(6) 0.0035(5) 0.0053(5) 0.0021(5)
C17 0.0353(9) 0.0238(7) 0.0296(7) -0.0002(5) 0.0077(6) -0.0017(6)
C18 0.0452(10) 0.0249(7) 0.0423(9) 0.0055(6) 0.0128(7) -0.0003(7)
C19 0.0585(12) 0.0310(8) 0.0335(9) 0.0130(7) 0.0108(8) 0.0035(8)
C20 0.0539(11) 0.0361(9) 0.0250(7) 0.0089(6) 0.0051(7) 0.0006(7)
C21 0.0331(8) 0.0255(7) 0.0222(6) 0.0033(5) 0.0053(5) 0.0023(6)
O1W 0.0634(9) 0.0304(6) 0.0223(5) 0.0019(4) -0.0021(5) -0.0085(5)

loop_
_atom_type_symbol
_atom_type_description
_atom_type_scat_dispersion_real
_atom_type_scat_dispersion_imag
_atom_type_scat_source
C C 0.0033 0.0016 'International Tables Vol C Tables 4.2.6.8 and 6.1.1.4'
H H 0.0000 0.0000 'International Tables Vol C Tables 4.2.6.8 and 6.1.1.4'
N N 0.0061 0.0033 'International Tables Vol C Tables 4.2.6.8 and 6.1.1.4'
O O 0.0106 0.0060 'International Tables Vol C Tables 4.2.6.8 and 6.1.1.4'
S S 0.1246 0.1234 'International Tables Vol C Tables 4.2.6.8 and 6.1.1.4'

loop_
_geom_angle_atom_site_label_1
_geom_angle_atom_site_label_2
_geom_angle_atom_site_label_3
_geom_angle
_geom_angle_site_symmetry_1
_geom_angle_site_symmetry_3
_geom_angle_publ_flag
C1 N1 H1 115.5 . . ?
C2 N1 H1 115.5 . . ?
C2 N1 C1 129.09(14) . . ?
C1 N2 H2 114.2 . . ?
C1 N2 C9 131.58(13) . . ?
C9 N2 H2 114.2 . . ?
C15 N3 C21 104.97(12) . . ?
C15 N4 H4 126.3 . . ?
C15 N4 C16 107.46(12) . . ?
C16 N4 H4 126.3 . . ?
N1 C1 S1 118.26(12) . . ?
N2 C1 S1 127.94(12) . . ?
N2 C1 N1 113.79(14) . . ?
O1 C2 N1 122.12(14) . . ?
O1 C2 C3 121.74(15) . . ?
N1 C2 C3 116.14(14) . . ?
C4 C3 C2 122.98(16) . . ?
C8 C3 C2 117.10(16) . . ?
C8 C3 C4 119.92(16) . . ?
C3 C4 H4A 120.2 . . ?
C3 C4 C5 119.69(19) . . ?
C5 C4 H4A 120.2 . . ?
C4 C5 H5 120.1 . . ?
C6 C5 C4 119.8(2) . . ?
C6 C5 H5 120.1 . . ?
C5 C6 H6 119.6 . . ?
C7 C6 C5 120.73(18) . . ?
C7 C6 H6 119.6 . . ?
C6 C7 H7 120.0 . . ?
C6 C7 C8 120.1(2) . . ?
C8 C7 H7 120.0 . . ?
C3 C8 C7 119.7(2) . . ?
C3 C8 H8 120.1 . . ?
C7 C8 H8 120.1 . . ?
C10 C9 N2 126.12(13) . . ?
C10 C9 C14 118.87(13) . . ?
C14 C9 N2 114.97(13) . . ?
C9 C10 H10 120.2 . . ?
C9 C10 C11 119.62(15) . . ?
C11 C10 H10 120.2 . . ?
C10 C11 H11 119.0 . . ?
C10 C11 C12 121.97(15) . . ?
C12 C11 H11 119.0 . . ?
C11 C12 C13 117.70(13) . . ?
C11 C12 C15 121.95(13) . . ?
C13 C12 C15 120.35(13) . . ?
C12 C13 H13 119.7 . . ?
C14 C13 C12 120.67(14) . . ?
C14 C13 H13 119.7 . . ?
C9 C14 H14 119.4 . . ?
C13 C14 C9 121.13(14) . . ?
C13 C14 H14 119.4 . . ?
N3 C15 N4 112.49(12) . . ?
N3 C15 C12 124.71(13) . . ?
N4 C15 C12 122.79(12) . . ?
N4 C16 C17 132.04(13) . . ?
N4 C16 C21 105.35(12) . . ?
C17 C16 C21 122.60(13) . . ?
C16 C17 H17 121.7 . . ?
C18 C17 C16 116.57(15) . . ?
C18 C17 H17 121.7 . . ?
C17 C18 H18 119.3 . . ?
C17 C18 C19 121.41(15) . . ?
C19 C18 H18 119.3 . . ?
C18 C19 H19 119.0 . . ?
C20 C19 C18 121.91(15) . . ?
C20 C19 H19 119.0 . . ?
C19 C20 H20 121.3 . . ?
C19 C20 C21 117.49(16) . . ?
C21 C20 H20 121.3 . . ?
N3 C21 C16 109.72(12) . . ?
N3 C21 C20 130.28(14) . . ?
C20 C21 C16 120.00(14) . . ?
H1WA O1W H1WB 104.5 . . ?

loop_
_geom_bond_atom_site_label_1
_geom_bond_atom_site_label_2
_geom_bond_distance
_geom_bond_site_symmetry_2
_geom_bond_publ_flag
S1 C1 1.6632(17) . ?
O1 C2 1.2217(19) . ?
N1 H1 0.8800 . ?
N1 C1 1.3919(19) . ?
N1 C2 1.376(2) . ?
N2 H2 0.8800 . ?
N2 C1 1.336(2) . ?
N2 C9 1.4085(18) . ?
N3 C15 1.3229(17) . ?
N3 C21 1.388(2) . ?
N4 H4 0.8800 . ?
N4 C15 1.3601(18) . ?
N4 C16 1.3710(18) . ?
C2 C3 1.488(2) . ?
C3 C4 1.389(3) . ?
C3 C8 1.384(3) . ?
C4 H4A 0.9500 . ?
C4 C5 1.392(2) . ?
C5 H5 0.9500 . ?
C5 C6 1.373(3) . ?
C6 H6 0.9500 . ?
C6 C7 1.370(3) . ?
C7 H7 0.9500 . ?
C7 C8 1.390(3) . ?
C8 H8 0.9500 . ?
C9 C10 1.380(2) . ?
C9 C14 1.387(2) . ?
C10 H10 0.9500 . ?
C10 C11 1.383(2) . ?
C11 H11 0.9500 . ?
C11 C12 1.384(2) . ?
C12 C13 1.390(2) . ?
C12 C15 1.4588(19) . ?
C13 H13 0.9500 . ?
C13 C14 1.372(2) . ?
C14 H14 0.9500 . ?
C16 C17 1.389(2) . ?
C16 C21 1.400(2) . ?
C17 H17 0.9500 . ?
C17 C18 1.380(2) . ?
C18 H18 0.9500 . ?
C18 C19 1.394(3) . ?
C19 H19 0.9500 . ?
C19 C20 1.381(2) . ?
C20 H20 0.9500 . ?
C20 C21 1.390(2) . ?
O1W H1WA 0.8702 . ?
O1W H1WB 0.8700 . ?

loop_
_geom_hbond_atom_site_label_D
_geom_hbond_atom_site_label_H
_geom_hbond_atom_site_label_A
_geom_hbond_distance_DH
_geom_hbond_distance_HA
_geom_hbond_distance_DA
_geom_hbond_angle_DHA
_geom_hbond_site_symmetry_A
_geom_hbond_publ_flag
N1 H1 O1W 0.88 2.33 3.0761(19) 142.4 3_666 yes
N2 H2 O1 0.88 1.85 2.6067(17) 142.4 . yes
N4 H4 O1W 0.88 1.96 2.8103(16) 161.6 4_565 yes
C4 H4A O1W 0.95 2.81 3.449(2) 125.2 3_666 yes
C10 H10 S1 0.95 2.55 3.2104(17) 126.7 . yes
C20 H20 O1 0.95 2.61 3.461(2) 149.4 2_546 yes
O1W H1WA S1 0.87 2.49 3.2911(13) 152.8 3_666 yes
O1W H1WB N3 0.87 1.94 2.7832(17) 161.6 . yes

loop_
_geom_torsion_atom_site_label_1
_geom_torsion_atom_site_label_2
_geom_torsion_atom_site_label_3
_geom_torsion_atom_site_label_4
_geom_torsion
_geom_torsion_site_symmetry_1
_geom_torsion_site_symmetry_2
_geom_torsion_site_symmetry_3
_geom_torsion_site_symmetry_4
_geom_torsion_publ_flag
O1 C2 C3 C4 -163.18(17) . . . . ?
O1 C2 C3 C8 15.9(2) . . . . ?
N1 C2 C3 C4 17.0(2) . . . . ?
N1 C2 C3 C8 -163.93(16) . . . . ?
N2 C9 C10 C11 -179.53(16) . . . . ?
N2 C9 C14 C13 178.22(15) . . . . ?
N4 C16 C17 C18 179.16(16) . . . . ?
N4 C16 C21 N3 -0.05(17) . . . . ?
N4 C16 C21 C20 -179.78(15) . . . . ?
C1 N1 C2 O1 -2.4(3) . . . . ?
C1 N1 C2 C3 177.42(15) . . . . ?
C1 N2 C9 C10 -11.8(3) . . . . ?
C1 N2 C9 C14 170.60(17) . . . . ?
C2 N1 C1 S1 -175.18(14) . . . . ?
C2 N1 C1 N2 3.9(2) . . . . ?
C2 C3 C4 C5 -179.70(16) . . . . ?
C2 C3 C8 C7 178.99(18) . . . . ?
C3 C4 C5 C6 0.1(3) . . . . ?
C4 C3 C8 C7 -1.9(3) . . . . ?
C4 C5 C6 C7 -0.8(3) . . . . ?
C5 C6 C7 C8 0.1(3) . . . . ?
C6 C7 C8 C3 1.2(3) . . . . ?
C8 C3 C4 C5 1.2(3) . . . . ?
C9 N2 C1 S1 0.4(3) . . . . ?
C9 N2 C1 N1 -178.54(15) . . . . ?
C9 C10 C11 C12 2.0(3) . . . . ?
C10 C9 C14 C13 0.4(3) . . . . ?
C10 C11 C12 C13 -0.4(3) . . . . ?
C10 C11 C12 C15 179.75(16) . . . . ?
C11 C12 C13 C14 -1.2(2) . . . . ?
C11 C12 C15 N3 172.05(16) . . . . ?
C11 C12 C15 N4 -7.0(2) . . . . ?
C12 C13 C14 C9 1.2(3) . . . . ?
C13 C12 C15 N3 -7.8(2) . . . . ?
C13 C12 C15 N4 173.16(15) . . . . ?
C14 C9 C10 C11 -2.0(3) . . . . ?
C15 N3 C21 C16 -0.14(17) . . . . ?
C15 N3 C21 C20 179.56(18) . . . . ?
C15 N4 C16 C17 -178.90(16) . . . . ?
C15 N4 C16 C21 0.22(16) . . . . ?
C15 C12 C13 C14 178.64(15) . . . . ?
C16 N4 C15 N3 -0.33(17) . . . . ?
C16 N4 C15 C12 178.79(13) . . . . ?
C16 C17 C18 C19 -0.2(3) . . . . ?
C17 C16 C21 N3 179.18(14) . . . . ?
C17 C16 C21 C20 -0.6(2) . . . . ?
C17 C18 C19 C20 0.7(3) . . . . ?
C18 C19 C20 C21 -1.1(3) . . . . ?
C19 C20 C21 N3 -178.69(17) . . . . ?
C19 C20 C21 C16 1.0(3) . . . . ?
C21 N3 C15 N4 0.29(17) . . . . ?
C21 N3 C15 C12 -178.81(14) . . . . ?
C21 C16 C17 C18 0.2(2) . . . . ?
